data_7225958
loop_
_publ_author_name
'Zhang, Ying'
'Wang, Jun-Hao'
'Han, Gaoyi'
'Lu, Feng'
'Tong, Qing-Xiao'

_publ_section_title
;
 Phenanthroimidazole derivatives as emitters for non-doped deep-blue
 organic light emitting devices
;
_journal_name_full 'RSC Adv.'
_journal_paper_doi 10.1039/C6RA13605B
_journal_year 2016
_chemical_formula_moiety 'C41 H32 N2'
_chemical_formula_sum 'C41 H32 N2'
_chemical_formula_weight 552.69
_chemical_name_systematic
;
 ? 
;
_space_group_crystal_system monoclinic
_space_group_IT_number 14
_space_group_name_Hall '-P 2ybc'
_space_group_name_H-M_alt 'P 1 21/c 1'
_symmetry_space_group_name_Hall '-P 2ybc'
_symmetry_space_group_name_H-M 'P 1 21/c 1'
_atom_sites_solution_hydrogens geom
_atom_sites_solution_primary direct
_atom_sites_solution_secondary difmap
_audit_creation_date 2016-04-01
_audit_creation_method
;
Olex2 1.2
(compiled 2016.02.19 svn.r3266 for OlexSys, GUI svn.r5155)
;
_audit_update_record
;
2016-04-05 deposited with the CCDC.
2016-07-18 downloaded from the CCDC.
;
_cell_angle_alpha 90.00
_cell_angle_beta 93.4460(10)
_cell_angle_gamma 90.00
_cell_formula_units_Z 4
_cell_length_a 6.0705(5)
_cell_length_b 23.4961(19)
_cell_length_c 21.2512(17)
_cell_measurement_reflns_used 5908
_cell_measurement_temperature 273(2)
_cell_measurement_theta_max 24.846
_cell_measurement_theta_min 2.587
_cell_volume 3025.6(4)
_computing_molecular_graphics 'Olex2 (Dolomanov et al., 2009)'
_computing_publication_material 'Olex2 (Dolomanov et al., 2009)'
_computing_structure_refinement 'XL (Sheldrick, 2008)'
_computing_structure_solution 'SHELXS-97 (Sheldrick, 1990)'
_diffrn_ambient_temperature 273.15
_diffrn_measured_fraction_theta_full 0.994
_diffrn_measured_fraction_theta_max 0.994
_diffrn_measurement_device_type 'CCD area detector'
_diffrn_measurement_method 'phi and omega scans'
_diffrn_radiation_monochromator graphite
_diffrn_radiation_type MoK\a
_diffrn_radiation_wavelength 0.71073
_diffrn_reflns_av_R_equivalents 0.0268
_diffrn_reflns_av_unetI/netI 0.0269
_diffrn_reflns_limit_h_max 7
_diffrn_reflns_limit_h_min -7
_diffrn_reflns_limit_k_max 27
_diffrn_reflns_limit_k_min -27
_diffrn_reflns_limit_l_max 25
_diffrn_reflns_limit_l_min -25
_diffrn_reflns_number 21227
_diffrn_reflns_theta_full 25.00
_diffrn_reflns_theta_max 25.00
_diffrn_reflns_theta_min 1.73
_diffrn_source 'fine-focus sealed tube'
_exptl_absorpt_coefficient_mu 0.070
_exptl_absorpt_correction_T_max 0.9923
_exptl_absorpt_correction_T_min 0.833616
_exptl_absorpt_correction_type multi-scan
_exptl_absorpt_process_details
;
sadabs was used for absorption correction.
R(int) was 0.1232 before and 0.0315 after correction.
The Ratio of minimum to maximum transmission is 0.8336.
The \l/2 correction factor is 0.0015.
;
_exptl_crystal_colour colourless
_exptl_crystal_density_diffrn 1.213
_exptl_crystal_density_method 'not measured'
_exptl_crystal_description cylinder
_exptl_crystal_F_000 1168
_exptl_crystal_size_max 0.3
_exptl_crystal_size_mid 0.21
_exptl_crystal_size_min 0.11
_refine_diff_density_max 0.283
_refine_diff_density_min -0.304
_refine_diff_density_rms 0.127
_refine_ls_extinction_method none
_refine_ls_goodness_of_fit_ref 1.061
_refine_ls_hydrogen_treatment constr
_refine_ls_matrix_type full
_refine_ls_number_parameters 391
_refine_ls_number_reflns 5303
_refine_ls_number_restraints 0
_refine_ls_restrained_S_all 1.061
_refine_ls_R_factor_all 0.0615
_refine_ls_R_factor_gt 0.0460
_refine_ls_shift/su_max 0.000
_refine_ls_shift/su_mean 0.000
_refine_ls_structure_factor_coef Fsqd
_refine_ls_weighting_details 'calc w=1/[\s^2^(Fo^2^)+(0.0888P)^2^+0.2471P] where P=(Fo^2^+2Fc^2^)/3'
_refine_ls_weighting_scheme calc
_refine_ls_wR_factor_gt 0.1326
_refine_ls_wR_factor_ref 0.1472
_reflns_number_gt 4129
_reflns_number_total 5303
_reflns_threshold_expression >2sigma(I)
_cod_data_source_file c6ra13605b2.cif
_cod_data_source_block 1
_cod_database_code 7225958
_olex2_refinement_description
;
1. Fixed Uiso
 At 1.2 times of:
  All C(H) groups
 At 1.5 times of:
  All C(H,H,H) groups
2.a Aromatic/amide H refined with riding coordinates:
 C18(H18), C21(H21), C17(H17), C20(H20), C33(H33), C37(H37), C36(H36),
 C23(H23), C11(H11), C2(H2), C34(H34), C25(H25), C30(H30), C8(H8), C24(H24),
 C10(H10), C5(H5), C27(H27), C29(H29), C9(H9), C3(H3), C4(H4), C28(H28)
2.b Idealised Me refined as rotating group:
 C41(H41A,H41B,H41C), C39(H39A,H39B,H39C), C40(H40A,H40B,H40C)
;
_olex2_submission_special_instructions 'No special instructions were received'

loop_
_space_group_symop_id
_space_group_symop_operation_xyz
1 'x, y, z'
2 '-x, y+1/2, -z+1/2'
3 '-x, -y, -z'
4 'x, -y-1/2, z-1/2'

loop_
_atom_site_label
_atom_site_type_symbol
_atom_site_fract_x
_atom_site_fract_y
_atom_site_fract_z
_atom_site_U_iso_or_equiv
_atom_site_adp_type
_atom_site_occupancy
_atom_site_calc_flag
_atom_site_refinement_flags_posn
N1 N 0.0152(2) 0.35059(5) 0.29092(6) 0.0461(3) Uani 1 d .
N2 N 0.0823(2) 0.37517(6) 0.19206(6) 0.0505(3) Uani 1 d .
C18 C 0.6370(3) 0.26106(7) 0.19156(7) 0.0474(4) Uani 1 d .
H18 H 0.7580 0.2681 0.1678 0.057 Uiso 1 calc R
C14 C -0.0873(3) 0.40755(6) 0.21297(8) 0.0486(4) Uani 1 d .
C19 C 0.6115(3) 0.20729(6) 0.21841(7) 0.0467(4) Uani 1 d .
C22 C 0.7755(3) 0.16095(6) 0.21253(8) 0.0493(4) Uani 1 d .
C16 C 0.3030(3) 0.29494(6) 0.23509(7) 0.0447(4) Uani 1 d .
C15 C 0.1383(3) 0.34070(6) 0.23923(7) 0.0450(4) Uani 1 d .
C21 C 0.2772(3) 0.24122(7) 0.26164(8) 0.0522(4) Uani 1 d .
H21 H 0.1552 0.2339 0.2849 0.063 Uiso 1 calc R
C17 C 0.4859(3) 0.30393(7) 0.19963(7) 0.0459(4) Uani 1 d .
H17 H 0.5063 0.3393 0.1812 0.055 Uiso 1 calc R
C13 C -0.1322(3) 0.39395(6) 0.27328(8) 0.0470(4) Uani 1 d .
C20 C 0.4297(3) 0.19889(7) 0.25391(8) 0.0517(4) Uani 1 d .
H20 H 0.4104 0.1637 0.2730 0.062 Uiso 1 calc R
C32 C 0.0144(3) 0.31574(6) 0.34635(7) 0.0441(4) Uani 1 d .
C33 C 0.1992(3) 0.31291(8) 0.38733(8) 0.0549(4) Uani 1 d .
H33 H 0.3197 0.3364 0.3816 0.066 Uiso 1 calc R
C12 C -0.3002(3) 0.42158(6) 0.30718(8) 0.0517(4) Uani 1 d .
C37 C -0.1666(3) 0.28235(7) 0.35667(7) 0.0470(4) Uani 1 d .
H37 H -0.2930 0.2850 0.3298 0.056 Uiso 1 calc R
C31 C 0.8412(3) 0.14210(7) 0.15270(8) 0.0541(4) Uani 1 d .
C36 C -0.1598(3) 0.24520(7) 0.40669(7) 0.0502(4) Uani 1 d .
H36 H -0.2830 0.2229 0.4132 0.060 Uiso 1 calc R
C35 C 0.0266(3) 0.23995(7) 0.44789(7) 0.0523(4) Uani 1 d .
C6 C -0.4088(3) 0.46982(7) 0.20472(10) 0.0619(5) Uani 1 d .
C23 C 0.8681(3) 0.13568(7) 0.26628(9) 0.0565(4) Uani 1 d .
H23 H 0.8198 0.1464 0.3053 0.068 Uiso 1 calc R
C7 C -0.4460(3) 0.45755(7) 0.27072(10) 0.0594(5) Uani 1 d .
C1 C -0.2220(3) 0.44773(7) 0.17657(8) 0.0567(4) Uani 1 d .
C11 C -0.3215(3) 0.41690(7) 0.37213(9) 0.0614(5) Uani 1 d .
H11 H -0.2222 0.3944 0.3961 0.074 Uiso 1 calc R
C26 C 1.0151(3) 0.10160(7) 0.15065(10) 0.0640(5) Uani 1 d .
C2 C -0.1760(4) 0.46289(8) 0.11502(9) 0.0705(5) Uani 1 d .
H2 H -0.0507 0.4487 0.0973 0.085 Uiso 1 calc R
C34 C 0.2038(3) 0.27512(8) 0.43676(8) 0.0603(5) Uani 1 d .
H34 H 0.3300 0.2730 0.4637 0.072 Uiso 1 calc R
C38 C 0.0395(3) 0.19582(9) 0.50094(9) 0.0708(5) Uani 1 d .
C25 C 1.1080(3) 0.07882(8) 0.20714(11) 0.0718(6) Uani 1 d .
H25 H 1.2227 0.0527 0.2059 0.086 Uiso 1 calc R
C30 C 0.7362(4) 0.15990(8) 0.09473(9) 0.0693(5) Uani 1 d .
H30 H 0.6176 0.1849 0.0950 0.083 Uiso 1 calc R
C8 C -0.6172(3) 0.48334(9) 0.30222(13) 0.0777(6) Uani 1 d .
H8 H -0.7199 0.5055 0.2791 0.093 Uiso 1 calc R
C24 C 1.0331(3) 0.09430(8) 0.26378(11) 0.0676(5) Uani 1 d .
H24 H 1.0914 0.0774 0.3007 0.081 Uiso 1 calc R
C10 C -0.4862(4) 0.44479(9) 0.40121(11) 0.0773(6) Uani 1 d .
H10 H -0.4957 0.4420 0.4446 0.093 Uiso 1 calc R
C5 C -0.5489(4) 0.50580(9) 0.16736(12) 0.0857(7) Uani 1 d .
H5 H -0.6756 0.5203 0.1840 0.103 Uiso 1 calc R
C27 C 1.0847(4) 0.08445(9) 0.09109(13) 0.0864(7) Uani 1 d .
H27 H 1.2026 0.0593 0.0893 0.104 Uiso 1 calc R
C29 C 0.8051(5) 0.14115(10) 0.03853(11) 0.0920(7) Uani 1 d .
H29 H 0.7331 0.1533 0.0010 0.110 Uiso 1 calc R
C9 C -0.6381(4) 0.47704(10) 0.36547(14) 0.0877(7) Uani 1 d .
H9 H -0.7545 0.4944 0.3846 0.105 Uiso 1 calc R
C41 C -0.1829(4) 0.18261(12) 0.52441(12) 0.0967(8) Uani 1 d .
H41A H -0.2596 0.2175 0.5319 0.145 Uiso 1 calc GR
H41B H -0.1650 0.1614 0.5630 0.145 Uiso 1 calc GR
H41C H -0.2666 0.1605 0.4934 0.145 Uiso 1 calc GR
C3 C -0.3159(5) 0.49869(10) 0.08080(11) 0.0915(8) Uani 1 d .
H3 H -0.2855 0.5088 0.0399 0.110 Uiso 1 calc R
C39 C 0.1753(5) 0.22039(16) 0.55932(11) 0.1234(11) Uani 1 d .
H39A H 0.3253 0.2262 0.5489 0.185 Uiso 1 calc GR
H39B H 0.1718 0.1940 0.5938 0.185 Uiso 1 calc GR
H39C H 0.1125 0.2560 0.5712 0.185 Uiso 1 calc GR
C40 C 0.1561(7) 0.14487(13) 0.47824(16) 0.1451(14) Uani 1 d .
H40A H 0.0590 0.1240 0.4494 0.218 Uiso 1 calc GR
H40B H 0.2005 0.1211 0.5135 0.218 Uiso 1 calc GR
H40C H 0.2841 0.1567 0.4572 0.218 Uiso 1 calc GR
C4 C -0.5019(5) 0.51971(11) 0.10710(14) 0.1019(9) Uani 1 d .
H4 H -0.5966 0.5437 0.0835 0.122 Uiso 1 calc R
C28 C 0.9839(5) 0.10375(11) 0.03710(13) 0.0995(8) Uani 1 d .
H28 H 1.0335 0.0921 -0.0014 0.119 Uiso 1 calc R

loop_
_atom_site_aniso_label
_atom_site_aniso_U_11
_atom_site_aniso_U_22
_atom_site_aniso_U_33
_atom_site_aniso_U_23
_atom_site_aniso_U_13
_atom_site_aniso_U_12
N1 0.0453(7) 0.0426(7) 0.0502(8) 0.0020(6) 0.0024(6) -0.0006(6)
N2 0.0544(8) 0.0451(7) 0.0517(8) 0.0015(6) 0.0001(6) -0.0036(6)
C18 0.0456(9) 0.0498(9) 0.0471(9) 0.0002(7) 0.0060(7) -0.0041(7)
C14 0.0513(9) 0.0379(8) 0.0559(10) 0.0003(7) -0.0026(7) -0.0035(7)
C19 0.0471(9) 0.0437(9) 0.0491(9) -0.0022(7) 0.0006(7) -0.0041(7)
C22 0.0458(9) 0.0400(8) 0.0619(10) 0.0003(7) 0.0024(7) -0.0056(7)
C16 0.0451(9) 0.0432(8) 0.0453(8) -0.0031(7) -0.0011(7) -0.0039(7)
C15 0.0453(9) 0.0423(8) 0.0472(9) -0.0018(7) 0.0017(7) -0.0054(7)
C21 0.0483(9) 0.0457(9) 0.0637(10) -0.0011(7) 0.0133(8) -0.0078(7)
C17 0.0515(9) 0.0430(8) 0.0428(8) 0.0027(6) -0.0001(7) -0.0050(7)
C13 0.0437(9) 0.0386(8) 0.0582(10) -0.0004(7) -0.0014(7) -0.0029(7)
C20 0.0531(10) 0.0397(8) 0.0627(10) 0.0037(7) 0.0074(8) -0.0067(7)
C32 0.0437(8) 0.0441(8) 0.0446(8) -0.0013(6) 0.0030(6) 0.0010(7)
C33 0.0443(9) 0.0623(10) 0.0574(10) -0.0006(8) -0.0018(8) -0.0093(8)
C12 0.0456(9) 0.0378(8) 0.0719(11) -0.0026(7) 0.0046(8) -0.0068(7)
C37 0.0403(9) 0.0535(9) 0.0467(9) 0.0000(7) -0.0020(7) 0.0006(7)
C31 0.0545(10) 0.0412(9) 0.0675(11) 0.0009(8) 0.0095(8) -0.0020(7)
C36 0.0418(9) 0.0564(10) 0.0525(9) 0.0033(7) 0.0052(7) -0.0025(7)
C35 0.0464(9) 0.0636(10) 0.0471(9) 0.0035(7) 0.0045(7) 0.0065(8)
C6 0.0575(11) 0.0414(9) 0.0848(13) -0.0005(8) -0.0137(9) -0.0005(8)
C23 0.0565(10) 0.0463(9) 0.0660(11) 0.0042(8) -0.0017(8) -0.0061(8)
C7 0.0487(10) 0.0411(9) 0.0878(13) -0.0026(8) -0.0004(9) -0.0037(7)
C1 0.0639(11) 0.0389(8) 0.0652(11) 0.0002(8) -0.0118(8) -0.0054(8)
C11 0.0628(11) 0.0480(10) 0.0747(12) -0.0016(8) 0.0162(9) -0.0003(8)
C26 0.0589(11) 0.0438(9) 0.0909(14) -0.0003(9) 0.0163(10) 0.0008(8)
C2 0.0935(15) 0.0529(11) 0.0634(12) 0.0047(9) -0.0097(10) 0.0013(10)
C34 0.0456(10) 0.0811(13) 0.0528(10) 0.0064(9) -0.0080(8) 0.0010(9)
C38 0.0622(12) 0.0868(14) 0.0638(12) 0.0232(10) 0.0079(9) 0.0147(10)
C25 0.0567(11) 0.0466(10) 0.1120(18) 0.0051(10) 0.0043(11) 0.0071(8)
C30 0.0888(14) 0.0565(11) 0.0631(12) -0.0014(9) 0.0089(10) 0.0122(10)
C8 0.0562(12) 0.0559(12) 0.1217(19) 0.0046(11) 0.0098(12) 0.0084(9)
C24 0.0623(11) 0.0486(10) 0.0900(15) 0.0118(9) -0.0122(10) -0.0026(9)
C10 0.0818(14) 0.0583(11) 0.0953(15) -0.0033(11) 0.0354(12) 0.0008(11)
C5 0.0827(15) 0.0656(13) 0.1055(19) 0.0038(12) -0.0220(13) 0.0173(11)
C27 0.0885(16) 0.0626(13) 0.1122(19) -0.0063(12) 0.0381(14) 0.0150(11)
C29 0.136(2) 0.0750(14) 0.0664(13) -0.0015(11) 0.0179(13) 0.0203(14)
C9 0.0704(14) 0.0655(13) 0.131(2) 0.0018(13) 0.0386(14) 0.0124(11)
C41 0.0885(16) 0.1084(18) 0.0948(17) 0.0458(14) 0.0180(13) 0.0012(14)
C3 0.128(2) 0.0679(14) 0.0757(14) 0.0132(11) -0.0208(14) 0.0072(14)
C39 0.105(2) 0.193(3) 0.0698(15) 0.0493(18) -0.0141(14) -0.014(2)
C40 0.200(3) 0.102(2) 0.140(3) 0.0542(19) 0.067(2) 0.072(2)
C4 0.121(2) 0.0773(16) 0.102(2) 0.0135(14) -0.0357(17) 0.0262(15)
C28 0.137(2) 0.0818(16) 0.0842(17) -0.0079(13) 0.0433(16) 0.0196(16)

loop_
_atom_type_symbol
_atom_type_description
_atom_type_scat_dispersion_real
_atom_type_scat_dispersion_imag
_atom_type_scat_source
C C 0.0033 0.0016 'International Tables Vol C Tables 4.2.6.8 and 6.1.1.4'
H H 0.0000 0.0000 'International Tables Vol C Tables 4.2.6.8 and 6.1.1.4'
N N 0.0061 0.0033 'International Tables Vol C Tables 4.2.6.8 and 6.1.1.4'

loop_
_geom_angle_atom_site_label_1
_geom_angle_atom_site_label_2
_geom_angle_atom_site_label_3
_geom_angle
C15 N1 C13 106.14(12)
C15 N1 C32 125.73(13)
C13 N1 C32 127.22(13)
C15 N2 C14 104.97(13)
C19 C18 H18 119.4
C17 C18 H18 119.4
C17 C18 C19 121.20(15)
N2 C14 C1 126.85(15)
C13 C14 N2 111.70(14)
C13 C14 C1 121.21(16)
C18 C19 C22 122.46(14)
C20 C19 C18 117.47(14)
C20 C19 C22 120.01(14)
C31 C22 C19 121.83(15)
C23 C22 C19 119.25(15)
C23 C22 C31 118.92(16)
C21 C16 C15 122.86(14)
C21 C16 C17 117.88(14)
C17 C16 C15 119.11(13)
N1 C15 C16 124.75(13)
N2 C15 N1 111.93(14)
N2 C15 C16 123.22(14)
C16 C21 H21 119.6
C20 C21 C16 120.89(15)
C20 C21 H21 119.6
C18 C17 C16 120.89(14)
C18 C17 H17 119.6
C16 C17 H17 119.6
N1 C13 C12 131.21(15)
C14 C13 N1 105.24(14)
C14 C13 C12 123.55(15)
C19 C20 H20 119.2
C21 C20 C19 121.66(15)
C21 C20 H20 119.2
C33 C32 N1 120.21(14)
C37 C32 N1 119.81(13)
C37 C32 C33 119.85(14)
C32 C33 H33 120.3
C34 C33 C32 119.45(16)
C34 C33 H33 120.3
C7 C12 C13 115.66(16)
C11 C12 C13 124.72(16)
C11 C12 C7 119.57(16)
C32 C37 H37 120.1
C36 C37 C32 119.83(14)
C36 C37 H37 120.1
C26 C31 C22 118.85(16)
C30 C31 C22 123.29(16)
C30 C31 C26 117.80(17)
C37 C36 H36 119.1
C37 C36 C35 121.85(15)
C35 C36 H36 119.1
C36 C35 C38 121.77(16)
C34 C35 C36 116.64(15)
C34 C35 C38 121.54(15)
C1 C6 C7 120.52(16)
C5 C6 C7 122.4(2)
C5 C6 C1 117.0(2)
C22 C23 H23 119.1
C22 C23 C24 121.71(18)
C24 C23 H23 119.1
C12 C7 C6 120.89(16)
C8 C7 C12 116.81(19)
C8 C7 C6 122.17(18)
C6 C1 C14 117.18(16)
C2 C1 C14 121.94(18)
C2 C1 C6 120.83(17)
C12 C11 H11 119.3
C10 C11 C12 121.34(19)
C10 C11 H11 119.3
C25 C26 C31 119.32(18)
C25 C26 C27 122.03(19)
C27 C26 C31 118.6(2)
C1 C2 H2 120.0
C3 C2 C1 119.9(2)
C3 C2 H2 120.0
C33 C34 C35 122.32(15)
C33 C34 H34 118.8
C35 C34 H34 118.8
C35 C38 C39 109.67(19)
C41 C38 C35 112.22(16)
C41 C38 C39 104.82(19)
C40 C38 C35 108.12(18)
C40 C38 C41 113.4(2)
C40 C38 C39 108.5(2)
C26 C25 H25 119.4
C24 C25 C26 121.12(18)
C24 C25 H25 119.4
C31 C30 H30 119.3
C29 C30 C31 121.4(2)
C29 C30 H30 119.3
C7 C8 H8 118.8
C9 C8 C7 122.5(2)
C9 C8 H8 118.8
C23 C24 H24 120.1
C25 C24 C23 119.81(18)
C25 C24 H24 120.1
C11 C10 H10 120.2
C11 C10 C9 119.6(2)
C9 C10 H10 120.2
C6 C5 H5 119.4
C4 C5 C6 121.2(2)
C4 C5 H5 119.4
C26 C27 H27 119.3
C28 C27 C26 121.4(2)
C28 C27 H27 119.3
C30 C29 H29 119.9
C30 C29 C28 120.1(2)
C28 C29 H29 119.9
C8 C9 C10 120.0(2)
C8 C9 H9 120.0
C10 C9 H9 120.0
C38 C41 H41A 109.5
C38 C41 H41B 109.5
C38 C41 H41C 109.5
H41A C41 H41B 109.5
H41A C41 H41C 109.5
H41B C41 H41C 109.5
C2 C3 H3 120.0
C2 C3 C4 120.0(2)
C4 C3 H3 120.0
C38 C39 H39A 109.5
C38 C39 H39B 109.5
C38 C39 H39C 109.5
H39A C39 H39B 109.5
H39A C39 H39C 109.5
H39B C39 H39C 109.5
C38 C40 H40A 109.5
C38 C40 H40B 109.5
C38 C40 H40C 109.5
H40A C40 H40B 109.5
H40A C40 H40C 109.5
H40B C40 H40C 109.5
C5 C4 C3 121.0(2)
C5 C4 H4 119.5
C3 C4 H4 119.5
C27 C28 C29 120.5(2)
C27 C28 H28 119.8
C29 C28 H28 119.8

loop_
_geom_bond_atom_site_label_1
_geom_bond_atom_site_label_2
_geom_bond_distance
N1 C15 1.385(2)
N1 C13 1.3924(19)
N1 C32 1.435(2)
N2 C14 1.375(2)
N2 C15 1.318(2)
C18 H18 0.9300
C18 C19 1.399(2)
C18 C17 1.380(2)
C14 C13 1.364(2)
C14 C1 1.443(2)
C19 C22 1.486(2)
C19 C20 1.388(2)
C22 C31 1.426(2)
C22 C23 1.377(2)
C16 C15 1.474(2)
C16 C21 1.395(2)
C16 C17 1.395(2)
C21 H21 0.9300
C21 C20 1.375(2)
C17 H17 0.9300
C13 C12 1.438(2)
C20 H20 0.9300
C32 C33 1.380(2)
C32 C37 1.379(2)
C33 H33 0.9300
C33 C34 1.375(2)
C12 C7 1.420(2)
C12 C11 1.398(2)
C37 H37 0.9300
C37 C36 1.374(2)
C31 C26 1.424(2)
C31 C30 1.416(3)
C36 H36 0.9300
C36 C35 1.394(2)
C35 C34 1.388(2)
C35 C38 1.530(3)
C6 C7 1.463(3)
C6 C1 1.413(3)
C6 C5 1.410(3)
C23 H23 0.9300
C23 C24 1.399(3)
C7 C8 1.406(3)
C1 C2 1.400(3)
C11 H11 0.9300
C11 C10 1.373(3)
C26 C25 1.402(3)
C26 C27 1.417(3)
C2 H2 0.9300
C2 C3 1.372(3)
C34 H34 0.9300
C38 C41 1.500(3)
C38 C39 1.559(4)
C38 C40 1.486(3)
C25 H25 0.9300
C25 C24 1.361(3)
C30 H30 0.9300
C30 C29 1.362(3)
C8 H8 0.9300
C8 C9 1.366(3)
C24 H24 0.9300
C10 H10 0.9300
C10 C9 1.385(3)
C5 H5 0.9300
C5 C4 1.368(4)
C27 H27 0.9300
C27 C28 1.346(4)
C29 H29 0.9300
C29 C28 1.398(3)
C9 H9 0.9300
C41 H41A 0.9600
C41 H41B 0.9600
C41 H41C 0.9600
C3 H3 0.9300
C3 C4 1.381(4)
C39 H39A 0.9600
C39 H39B 0.9600
C39 H39C 0.9600
C40 H40A 0.9600
C40 H40B 0.9600
C40 H40C 0.9600
C4 H4 0.9300
C28 H28 0.9300
